data_2020034
loop_
_publ_author_name
'Fornasini, M.L.'

_publ_section_title
;
 Structures of Ba8 Ga7, Sr8 Ga7 and Sr8 Al7
;
_journal_name_full 'Acta Crystallographica C (39,1983-)'
_journal_page_first 943
_journal_page_last 946
_journal_volume 39
_journal_year 1983
_chemical_formula_sum 'Ga7 Sr8'
_space_group_IT_number 198
_symmetry_space_group_name_Hall 'P 2ac 2ab 3'
_symmetry_space_group_name_H-M 'P 21 3'
_cell_angle_alpha 90
_cell_angle_beta 90
_cell_angle_gamma 90
_cell_formula_units_Z 4
_cell_length_a 12.484
_cell_length_b 12.484
_cell_length_c 12.484
_cell_volume 1945.635
_citation_journal_id_ASTM ACSCEE
_cod_data_source_file Fornasini_ACSCEE_1983_361.cif
_cod_data_source_block Ga7Sr8
_cod_database_code 2020034

loop_
_symmetry_equiv_pos_as_xyz
x,y,z
-x+1/2,-y,z+1/2
x+1/2,-y+1/2,-z
-x,y+1/2,-z+1/2
z,x,y
-z+1/2,-x,y+1/2
z+1/2,-x+1/2,-y
-z,x+1/2,-y+1/2
y,z,x
y+1/2,-z+1/2,-x
-y,z+1/2,-x+1/2
-y+1/2,-z,x+1/2

loop_
_atom_site_label
_atom_site_type_symbol
_atom_site_fract_x
_atom_site_fract_y
_atom_site_fract_z
_atom_site_occupancy
_atom_site_U_iso_or_equiv
Sr3 Sr 0.5203 0.7021 0.9378 1 0.0
Ga1 Ga 0.4331 0.4331 0.4331 1 0.0
Ga3 Ga 0.7559 0.1946 0.5741 1 0.0
Sr2 Sr 0.8141 0.8141 0.8141 1 0.0
Sr1 Sr 0.1854 0.1854 0.1854 1 0.0
Sr4 Sr 0.804 0.5571 0.0035 1 0.0
Ga2 Ga 0.7516 0.6863 0.5785 1 0.0
